data_4343074
loop_
_publ_author_name
'Camp, Cl\'ement'
'Chatelain, Lucile'
'Mougel, Victor'
'P\'ecaut, Jacques'
'Mazzanti, Marinella'

_publ_section_title
;
 Ferrocene-Based Tetradentate Schiff Bases as Supporting Ligands in
 Uranium Chemistry.
;
_journal_issue 12
_journal_name_full 'Inorganic chemistry'
_journal_page_first 5774
_journal_page_last 5783
_journal_paper_doi 10.1021/acs.inorgchem.5b00467
_journal_volume 54
_journal_year 2015
_chemical_formula_sum 'C40 H50 Fe N2 O4 U'
_chemical_formula_weight 916.70
_chemical_name_systematic
; 
 ? 
;
_space_group_IT_number 73
_symmetry_cell_setting orthorhombic
_symmetry_space_group_name_Hall '-I 2b 2c'
_symmetry_space_group_name_H-M 'I b c a'
_atom_sites_solution_hydrogens geom
_atom_sites_solution_primary direct
_atom_sites_solution_secondary difmap
_audit_creation_method SHELXL-97
_cell_angle_alpha 90.00
_cell_angle_beta 90.00
_cell_angle_gamma 90.00
_cell_formula_units_Z 8
_cell_length_a 12.1057(2)
_cell_length_b 22.9932(4)
_cell_length_c 27.3994(6)
_cell_measurement_reflns_used 4636
_cell_measurement_temperature 150(2)
_cell_measurement_theta_max 32.3204
_cell_measurement_theta_min 3.3020
_cell_volume 7626.6(2)
_computing_cell_refinement
;
CrysAlisPro, Oxford Diffraction Ltd.,
Version 1.171.34.44 (release 25-10-2010 CrysAlis171 .NET)
(compiled Oct 25 2010,18:11:34)
;
_computing_data_collection
;
CrysAlisPro, Oxford Diffraction Ltd.,
Version 1.171.34.44 (release 25-10-2010 CrysAlis171 .NET)
(compiled Oct 25 2010,18:11:34)
;
_computing_data_reduction
;
CrysAlisPro, Oxford Diffraction Ltd.,
Version 1.171.34.44 (release 25-10-2010 CrysAlis171 .NET)
(compiled Oct 25 2010,18:11:34)
;
_computing_structure_refinement 'SHELXL-97 (Sheldrick, 1997)'
_computing_structure_solution 'SHELXS-97 (Sheldrick, 1990)'
_diffrn_ambient_temperature 150(2)
_diffrn_detector_area_resol_mean 15.9653
_diffrn_measured_fraction_theta_full 0.999
_diffrn_measured_fraction_theta_max 0.999
_diffrn_measurement_details
;
  1 omega   59.00   87.00   1.0000   40.0000
omega____ theta____ kappa____ phi______ frames
    -       25.2489  179.0000   60.0000 28

  2 omega   35.00   61.00   1.0000   40.0000
omega____ theta____ kappa____ phi______ frames
    -       25.2489  179.0000  150.0000 26

  3 omega  -47.00   34.00   1.0000   40.0000
omega____ theta____ kappa____ phi______ frames
    -       25.2489  -37.0000  120.0000 81

  4 omega  -55.00   35.00   1.0000   40.0000
omega____ theta____ kappa____ phi______ frames
    -      -27.1239   77.0000 -120.0000 90

;
_diffrn_measurement_device_type 'Xcalibur, Sapphire3'
_diffrn_measurement_method '\w scans'
_diffrn_radiation_monochromator graphite
_diffrn_radiation_source 'fine-focus sealed tube'
_diffrn_radiation_type MoK\a
_diffrn_radiation_wavelength 0.71073
_diffrn_reflns_av_R_equivalents 0.0565
_diffrn_reflns_av_sigmaI/netI 0.0620
_diffrn_reflns_limit_h_max 17
_diffrn_reflns_limit_h_min -16
_diffrn_reflns_limit_k_max 32
_diffrn_reflns_limit_k_min -30
_diffrn_reflns_limit_l_max 23
_diffrn_reflns_limit_l_min -39
_diffrn_reflns_number 19608
_diffrn_reflns_theta_full 30.51
_diffrn_reflns_theta_max 30.51
_diffrn_reflns_theta_min 3.31
_exptl_absorpt_coefficient_mu 4.663
_exptl_absorpt_correction_T_max 0.8538
_exptl_absorpt_correction_T_min 0.3995
_exptl_absorpt_correction_type multi-scan
_exptl_absorpt_process_details
;
CrysAlisPro, Oxford Diffraction Ltd.,
Version 1.171.34.44 (release 25-10-2010 CrysAlis171 .NET)
(compiled Oct 25 2010,18:11:34)
Empirical absorption correction using spherical harmonics,
 implemented in SCALE3 ABSPACK scaling algorithm.
;
_exptl_crystal_colour 'dark red'
_exptl_crystal_density_diffrn 1.597
_exptl_crystal_density_method 'not measured'
_exptl_crystal_description needle
_exptl_crystal_F_000 3632
_exptl_crystal_size_max 0.24
_exptl_crystal_size_mid 0.05
_exptl_crystal_size_min 0.04
_refine_diff_density_max 2.104
_refine_diff_density_min -0.993
_refine_diff_density_rms 0.132
_refine_ls_extinction_method none
_refine_ls_goodness_of_fit_ref 1.009
_refine_ls_hydrogen_treatment constr
_refine_ls_matrix_type full
_refine_ls_number_parameters 224
_refine_ls_number_reflns 5818
_refine_ls_number_restraints 0
_refine_ls_restrained_S_all 1.009
_refine_ls_R_factor_all 0.0827
_refine_ls_R_factor_gt 0.0380
_refine_ls_shift/su_max 0.001
_refine_ls_shift/su_mean 0.000
_refine_ls_structure_factor_coef Fsqd
_refine_ls_weighting_details 'calc w=1/[\s^2^(Fo^2^)+(0.0219P)^2^+0.0000P] where P=(Fo^2^+2Fc^2^)/3'
_refine_ls_weighting_scheme calc
_refine_ls_wR_factor_gt 0.0648
_refine_ls_wR_factor_ref 0.0767
_reflns_number_gt 3467
_reflns_number_total 5818
_reflns_threshold_expression >2sigma(I)
_cod_data_source_file ic5b00467_si_002.cif
_cod_data_source_block 1
_cod_depositor_comments 'Adding full bibliography for 4343074--4343078.cif.'
_cod_database_code 4343074

loop_
_symmetry_equiv_pos_as_xyz
'x, y, z'
'-x+1/2, -y, z+1/2'
'-x, y+1/2, -z+1/2'
'x+1/2, -y+1/2, -z'
'x+1/2, y+1/2, z+1/2'
'-x+1, -y+1/2, z+1'
'-x+1/2, y+1, -z+1'
'x+1, -y+1, -z+1/2'
'-x, -y, -z'
'x-1/2, y, -z-1/2'
'x, -y-1/2, z-1/2'
'-x-1/2, y-1/2, z'
'-x+1/2, -y+1/2, -z+1/2'
'x, y+1/2, -z'
'x+1/2, -y, z'
'-x, y, z+1/2'

loop_
_atom_site_label
_atom_site_type_symbol
_atom_site_fract_x
_atom_site_fract_y
_atom_site_fract_z
_atom_site_U_iso_or_equiv
_atom_site_adp_type
_atom_site_occupancy
_atom_site_symmetry_multiplicity
_atom_site_calc_flag
_atom_site_refinement_flags
U1 U 0.5000 0.7500 0.553443(7) 0.01716(6) Uani 1 2 d S
Fe1 Fe 0.5000 0.7500 0.41812(3) 0.01991(15) Uani 1 2 d S
O1U O 0.6440(2) 0.73478(12) 0.55180(11) 0.0243(7) Uani 1 1 d .
O1 O 0.4646(2) 0.67760(12) 0.60477(11) 0.0210(6) Uani 1 1 d .
N1 N 0.4657(3) 0.66183(14) 0.50493(13) 0.0177(7) Uani 1 1 d .
C1 C 0.3915(3) 0.63465(17) 0.60665(16) 0.0185(9) Uani 1 1 d .
C2 C 0.3387(3) 0.61944(17) 0.65126(16) 0.0194(9) Uani 1 1 d .
C3 C 0.2690(3) 0.57155(18) 0.65057(17) 0.0216(10) Uani 1 1 d .
H3 H 0.2331 0.5614 0.6802 0.026 Uiso 1 1 calc R
C4 C 0.2476(3) 0.53697(18) 0.60951(17) 0.0212(9) Uani 1 1 d .
C5 C 0.2983(3) 0.55328(17) 0.56696(17) 0.0199(10) Uani 1 1 d .
H5 H 0.2869 0.5304 0.5385 0.024 Uiso 1 1 calc R
C6 C 0.3663(3) 0.60251(17) 0.56390(15) 0.0179(9) Uani 1 1 d .
C7 C 0.4096(3) 0.61619(17) 0.51616(16) 0.0206(9) Uani 1 1 d .
H7 H 0.3954 0.5891 0.4908 0.025 Uiso 1 1 calc R
C8 C 0.4972(4) 0.67132(16) 0.45585(13) 0.0200(7) Uani 1 1 d .
C9 C 0.4297(4) 0.66793(17) 0.41329(17) 0.0235(9) Uani 1 1 d .
H9 H 0.3490 0.6589 0.4124 0.028 Uiso 1 1 calc R
C10 C 0.4986(4) 0.67948(17) 0.37235(15) 0.0306(10) Uani 1 1 d .
H10 H 0.4747 0.6796 0.3374 0.037 Uiso 1 1 calc R
C11 C 0.6079(4) 0.69007(19) 0.38956(19) 0.0323(11) Uani 1 1 d .
H11 H 0.6734 0.6992 0.3686 0.039 Uiso 1 1 calc R
C12 C 0.6084(4) 0.68636(18) 0.44097(17) 0.0246(10) Uani 1 1 d .
H12 H 0.6736 0.6919 0.4629 0.030 Uiso 1 1 calc R
C13 C 0.3572(4) 0.65500(19) 0.69771(16) 0.0236(9) Uani 1 1 d .
C14 C 0.3196(4) 0.71810(19) 0.68969(18) 0.0318(11) Uani 1 1 d .
H14A H 0.2403 0.7187 0.6824 0.048 Uiso 1 1 calc R
H14B H 0.3605 0.7350 0.6623 0.048 Uiso 1 1 calc R
H14C H 0.3338 0.7408 0.7193 0.048 Uiso 1 1 calc R
C15 C 0.4806(3) 0.6542(2) 0.71240(17) 0.0324(12) Uani 1 1 d .
H15A H 0.4916 0.6788 0.7412 0.049 Uiso 1 1 calc R
H15B H 0.5254 0.6691 0.6853 0.049 Uiso 1 1 calc R
H15C H 0.5031 0.6143 0.7199 0.049 Uiso 1 1 calc R
C16 C 0.2919(4) 0.6316(2) 0.74115(16) 0.0337(12) Uani 1 1 d .
H16A H 0.3044 0.6566 0.7696 0.051 Uiso 1 1 calc R
H16B H 0.3165 0.5919 0.7486 0.051 Uiso 1 1 calc R
H16C H 0.2130 0.6312 0.7331 0.051 Uiso 1 1 calc R
C17 C 0.1708(3) 0.48406(18) 0.61441(18) 0.0254(10) Uani 1 1 d .
C18 C 0.0558(4) 0.5047(2) 0.6283(2) 0.0407(14) Uani 1 1 d .
H18A H 0.0282 0.5315 0.6033 0.061 Uiso 1 1 calc R
H18B H 0.0587 0.5247 0.6598 0.061 Uiso 1 1 calc R
H18C H 0.0061 0.4711 0.6306 0.061 Uiso 1 1 calc R
C19 C 0.2170(4) 0.4432(2) 0.6534(2) 0.0420(15) Uani 1 1 d .
H19A H 0.2133 0.4623 0.6854 0.063 Uiso 1 1 calc R
H19B H 0.2940 0.4338 0.6458 0.063 Uiso 1 1 calc R
H19C H 0.1732 0.4074 0.6542 0.063 Uiso 1 1 calc R
C20 C 0.1624(4) 0.4503(2) 0.5664(2) 0.0373(14) Uani 1 1 d .
H20A H 0.1141 0.4166 0.5708 0.056 Uiso 1 1 calc R
H20B H 0.2361 0.4372 0.5565 0.056 Uiso 1 1 calc R
H20C H 0.1317 0.4757 0.5410 0.056 Uiso 1 1 calc R

loop_
_atom_site_aniso_label
_atom_site_aniso_U_11
_atom_site_aniso_U_22
_atom_site_aniso_U_33
_atom_site_aniso_U_23
_atom_site_aniso_U_13
_atom_site_aniso_U_12
U1 0.01574(9) 0.01622(8) 0.01951(10) 0.000 0.000 -0.00186(12)
Fe1 0.0234(4) 0.0197(3) 0.0166(4) 0.000 0.000 -0.0042(5)
O1U 0.0176(13) 0.0280(16) 0.0272(16) 0.0010(14) 0.0030(13) -0.0012(11)
O1 0.0239(14) 0.0207(14) 0.0183(15) -0.0002(13) 0.0012(12) -0.0052(11)
N1 0.0194(16) 0.0185(16) 0.0153(17) -0.0008(15) -0.0006(13) -0.0015(13)
C1 0.0139(18) 0.0163(18) 0.025(2) 0.0050(18) 0.0019(17) 0.0001(15)
C2 0.0167(19) 0.0194(19) 0.022(2) 0.0042(19) -0.0016(17) 0.0023(16)
C3 0.020(2) 0.023(2) 0.022(2) 0.006(2) 0.0032(19) 0.0006(18)
C4 0.017(2) 0.021(2) 0.026(2) 0.0096(19) -0.0031(19) -0.0010(17)
C5 0.017(2) 0.019(2) 0.023(2) -0.0054(19) -0.0043(18) 0.0005(17)
C6 0.0180(19) 0.0166(18) 0.019(2) 0.0026(17) -0.0005(16) -0.0021(16)
C7 0.022(2) 0.0187(19) 0.021(2) -0.0002(19) -0.0046(18) 0.0008(17)
C8 0.0228(17) 0.0189(16) 0.0184(18) -0.0008(15) 0.005(3) -0.003(2)
C9 0.032(2) 0.021(2) 0.017(2) -0.002(2) -0.002(2) -0.0066(18)
C10 0.049(3) 0.0251(19) 0.0176(19) -0.0032(16) 0.006(3) -0.007(3)
C11 0.040(3) 0.023(2) 0.033(3) -0.001(2) 0.016(2) -0.002(2)
C12 0.023(2) 0.023(2) 0.028(3) 0.001(2) 0.006(2) -0.0010(18)
C13 0.026(2) 0.024(2) 0.020(2) 0.000(2) 0.003(2) 0.0016(18)
C14 0.037(3) 0.025(2) 0.033(3) -0.004(2) 0.006(2) -0.003(2)
C15 0.035(3) 0.040(3) 0.023(2) -0.001(2) -0.004(2) -0.002(2)
C16 0.041(3) 0.038(3) 0.022(3) -0.002(2) 0.007(2) -0.007(2)
C17 0.023(2) 0.020(2) 0.033(3) 0.007(2) 0.000(2) -0.0057(19)
C18 0.026(3) 0.035(3) 0.061(4) 0.000(3) 0.000(3) -0.010(2)
C19 0.051(3) 0.028(3) 0.047(4) 0.017(3) -0.010(3) -0.014(2)
C20 0.041(3) 0.027(2) 0.044(3) -0.002(3) 0.003(3) -0.014(2)

loop_
_atom_type_symbol
_atom_type_description
_atom_type_scat_dispersion_real
_atom_type_scat_dispersion_imag
_atom_type_scat_source
C C 0.0033 0.0016 'International Tables Vol C Tables 4.2.6.8 and 6.1.1.4'
H H 0.0000 0.0000 'International Tables Vol C Tables 4.2.6.8 and 6.1.1.4'
N N 0.0061 0.0033 'International Tables Vol C Tables 4.2.6.8 and 6.1.1.4'
O O 0.0106 0.0060 'International Tables Vol C Tables 4.2.6.8 and 6.1.1.4'
Fe Fe 0.3463 0.8444 'International Tables Vol C Tables 4.2.6.8 and 6.1.1.4'
U U -9.6767 9.6646 'International Tables Vol C Tables 4.2.6.8 and 6.1.1.4'

loop_
_exptl_crystal_face_index_h
_exptl_crystal_face_index_k
_exptl_crystal_face_index_l
_exptl_crystal_face_perp_dist
_exptl_oxdiff_crystal_face_indexfrac_h
_exptl_oxdiff_crystal_face_indexfrac_k
_exptl_oxdiff_crystal_face_indexfrac_l
_exptl_oxdiff_crystal_face_x
_exptl_oxdiff_crystal_face_y
_exptl_oxdiff_crystal_face_z
1 0 0 0.1203 0.9982 0.0003 -0.0011 0.0461 0.0358 0.0040
-1 0 0 0.1203 -0.9982 -0.0003 0.0011 -0.0461 -0.0358 -0.0040
0 1 0 0.0173 -0.0000 0.9993 -0.0021 0.0109 -0.0167 0.0235
0 -1 0 0.0173 0.0000 -0.9993 0.0021 -0.0109 0.0167 -0.0235
0 0 1 0.0243 -0.0012 -0.0003 0.9955 0.0129 -0.0149 -0.0166
0 0 -1 0.0243 0.0012 0.0003 -0.9955 -0.0129 0.0149 0.0166

loop_
_geom_angle_atom_site_label_1
_geom_angle_atom_site_label_2
_geom_angle_atom_site_label_3
_geom_angle
_geom_angle_site_symmetry_1
_geom_angle_site_symmetry_3
O1U U1 O1U 177.11(19) . 6_564
O1U U1 O1 88.54(12) . 6_564
O1U U1 O1 93.30(11) 6_564 6_564
O1U U1 O1 93.30(11) . .
O1U U1 O1 88.54(12) 6_564 .
O1 U1 O1 101.42(15) 6_564 .
O1U U1 N1 89.41(12) . .
O1U U1 N1 89.03(12) 6_564 .
O1 U1 N1 173.03(11) 6_564 .
O1 U1 N1 72.05(11) . .
O1U U1 N1 89.03(12) . 6_564
O1U U1 N1 89.41(12) 6_564 6_564
O1 U1 N1 72.05(11) 6_564 6_564
O1 U1 N1 173.03(11) . 6_564
N1 U1 N1 114.57(16) . 6_564
C10 Fe1 C10 104.6(2) 6_564 .
C10 Fe1 C11 40.66(18) 6_564 6_564
C10 Fe1 C11 107.0(2) . 6_564
C10 Fe1 C11 107.0(2) 6_564 .
C10 Fe1 C11 40.66(18) . .
C11 Fe1 C11 135.2(3) 6_564 .
C10 Fe1 C12 68.26(19) 6_564 6_564
C10 Fe1 C12 137.88(19) . 6_564
C11 Fe1 C12 40.09(18) 6_564 6_564
C11 Fe1 C12 175.0(2) . 6_564
C10 Fe1 C12 137.88(19) 6_564 .
C10 Fe1 C12 68.26(19) . .
C11 Fe1 C12 175.0(2) 6_564 .
C11 Fe1 C12 40.09(18) . .
C12 Fe1 C12 144.7(3) 6_564 .
C10 Fe1 C9 40.36(16) 6_564 6_564
C10 Fe1 C9 133.16(18) . 6_564
C11 Fe1 C9 68.05(18) 6_564 6_564
C11 Fe1 C9 108.98(18) . 6_564
C12 Fe1 C9 68.58(17) 6_564 6_564
C12 Fe1 C9 113.82(18) . 6_564
C10 Fe1 C9 133.16(18) 6_564 .
C10 Fe1 C9 40.36(16) . .
C11 Fe1 C9 108.98(18) 6_564 .
C11 Fe1 C9 68.05(18) . .
C12 Fe1 C9 113.82(18) 6_564 .
C12 Fe1 C9 68.58(17) . .
C9 Fe1 C9 172.7(3) 6_564 .
C10 Fe1 C8 67.46(15) 6_564 6_564
C10 Fe1 C8 172.02(16) . 6_564
C11 Fe1 C8 67.46(17) 6_564 6_564
C11 Fe1 C8 139.58(19) . 6_564
C12 Fe1 C8 40.86(16) 6_564 6_564
C12 Fe1 C8 117.07(17) . 6_564
C9 Fe1 C8 40.12(16) 6_564 6_564
C9 Fe1 C8 145.89(18) . 6_564
C10 Fe1 C8 172.02(16) 6_564 .
C10 Fe1 C8 67.46(15) . .
C11 Fe1 C8 139.58(19) 6_564 .
C11 Fe1 C8 67.46(17) . .
C12 Fe1 C8 117.07(17) 6_564 .
C12 Fe1 C8 40.86(16) . .
C9 Fe1 C8 145.89(18) 6_564 .
C9 Fe1 C8 40.12(16) . .
C8 Fe1 C8 120.5(2) 6_564 .
C1 O1 U1 135.3(3) . .
C7 N1 C8 119.7(4) . .
C7 N1 U1 129.2(3) . .
C8 N1 U1 109.9(2) . .
O1 C1 C6 119.9(4) . .
O1 C1 C2 121.1(4) . .
C6 C1 C2 119.0(3) . .
C3 C2 C1 117.2(4) . .
C3 C2 C13 121.7(4) . .
C1 C2 C13 121.2(3) . .
C2 C3 C4 125.0(4) . .
C5 C4 C3 116.4(4) . .
C5 C4 C17 124.2(4) . .
C3 C4 C17 119.4(4) . .
C4 C5 C6 122.3(4) . .
C5 C6 C1 119.8(4) . .
C5 C6 C7 116.3(4) . .
C1 C6 C7 123.8(4) . .
N1 C7 C6 125.9(4) . .
N1 C8 C9 127.9(4) . .
N1 C8 C12 123.7(4) . .
C9 C8 C12 108.4(4) . .
N1 C8 Fe1 127.6(3) . .
C9 C8 Fe1 69.6(2) . .
C12 C8 Fe1 68.8(2) . .
C10 C9 C8 107.4(4) . .
C10 C9 Fe1 68.9(2) . .
C8 C9 Fe1 70.3(2) . .
C9 C10 C11 108.4(4) . .
C9 C10 Fe1 70.7(2) . .
C11 C10 Fe1 69.8(2) . .
C12 C11 C10 108.9(4) . .
C12 C11 Fe1 70.3(3) . .
C10 C11 Fe1 69.5(2) . .
C11 C12 C8 107.0(4) . .
C11 C12 Fe1 69.6(3) . .
C8 C12 Fe1 70.4(2) . .
C16 C13 C2 112.6(4) . .
C16 C13 C14 106.9(4) . .
C2 C13 C14 110.0(4) . .
C16 C13 C15 107.0(4) . .
C2 C13 C15 110.6(4) . .
C14 C13 C15 109.5(4) . .
C18 C17 C19 110.6(4) . .
C18 C17 C20 108.2(4) . .
C19 C17 C20 108.3(4) . .
C18 C17 C4 109.2(4) . .
C19 C17 C4 109.0(4) . .
C20 C17 C4 111.4(4) . .

loop_
_geom_bond_atom_site_label_1
_geom_bond_atom_site_label_2
_geom_bond_distance
_geom_bond_site_symmetry_2
U1 O1U 1.778(3) .
U1 O1U 1.778(3) 6_564
U1 O1 2.221(3) 6_564
U1 O1 2.221(3) .
U1 N1 2.460(3) .
U1 N1 2.460(3) 6_564
Fe1 C10 2.050(4) 6_564
Fe1 C10 2.050(4) .
Fe1 C11 2.054(5) 6_564
Fe1 C11 2.054(5) .
Fe1 C12 2.062(4) 6_564
Fe1 C12 2.062(4) .
Fe1 C9 2.074(4) 6_564
Fe1 C9 2.074(4) .
Fe1 C8 2.084(4) 6_564
Fe1 C8 2.084(4) .
O1 C1 1.327(4) .
N1 C7 1.288(5) .
N1 C8 1.415(5) .
C1 C6 1.418(6) .
C1 C2 1.423(6) .
C2 C3 1.387(6) .
C2 C13 1.529(6) .
C3 C4 1.402(6) .
C4 C5 1.370(6) .
C4 C17 1.537(6) .
C5 C6 1.402(5) .
C6 C7 1.444(6) .
C8 C9 1.426(6) .
C8 C12 1.447(6) .
C9 C10 1.423(6) .
C10 C11 1.426(6) .
C11 C12 1.411(7) .
C13 C16 1.527(6) .
C13 C14 1.536(6) .
C13 C15 1.547(6) .
C17 C18 1.519(6) .
C17 C19 1.530(6) .
C17 C20 1.531(7) .
